data_4128878
loop_
_publ_author_name
'Barisic, Damir'
'Diether, Dominic'
'Maichle-M\"ossmer, C\"acilia'
'Anwander, Reiner'

_publ_section_title
;
 Trimethylscandium.
;
_journal_issue 35
_journal_name_full 'Journal of the American Chemical Society'
_journal_page_first 13931
_journal_page_last 13940
_journal_paper_doi 10.1021/jacs.9b06879
_journal_volume 141
_journal_year 2019
_chemical_formula_sum 'C19 H55 Al4 Sc3'
_chemical_formula_weight 526.43
_space_group_crystal_system monoclinic
_space_group_IT_number 14
_space_group_name_Hall '-P 2yn'
_space_group_name_H-M_alt 'P 1 21/n 1'
_atom_sites_solution_hydrogens mixed
_atom_sites_solution_primary direct
_audit_creation_method SHELXL-2014/7
_cell_angle_alpha 90
_cell_angle_beta 91.3910(10)
_cell_angle_gamma 90
_cell_formula_units_Z 8
_cell_length_a 9.9815(5)
_cell_length_b 40.493(2)
_cell_length_c 15.7504(8)
_cell_measurement_reflns_used 9836
_cell_measurement_temperature 100(2)
_cell_measurement_theta_max 26.59
_cell_measurement_theta_min 2.391
_cell_volume 6364.1(6)
_computing_cell_refinement 'SAINT V8.37A (Bruker AXS Inc., 2015)'
_computing_data_collection 'APEX3 v2016.5-0 (Bruker AXS)'
_computing_data_reduction 'SAINT V8.37A (Bruker AXS Inc., 2015)'
_computing_structure_refinement 'SHELXL-2014/7 (Sheldrick, 2014)'
_computing_structure_solution 'XT, VERSION 2014/5,SHELXS-13 (Sheldrick 2008)'
_diffrn_ambient_temperature 100(2)
_diffrn_measured_fraction_theta_full 1.000
_diffrn_measured_fraction_theta_max 0.936
_diffrn_measurement_device_type 'Bruker APEX II DUO'
_diffrn_measurement_method 'omega scans'
_diffrn_radiation_type MoK\a
_diffrn_radiation_wavelength 0.71073
_diffrn_reflns_av_R_equivalents 0.0544
_diffrn_reflns_av_unetI/netI 0.0419
_diffrn_reflns_Laue_measured_fraction_full 1.000
_diffrn_reflns_Laue_measured_fraction_max 0.936
_diffrn_reflns_limit_h_max 13
_diffrn_reflns_limit_h_min -13
_diffrn_reflns_limit_k_max 53
_diffrn_reflns_limit_k_min -53
_diffrn_reflns_limit_l_max 20
_diffrn_reflns_limit_l_min -20
_diffrn_reflns_number 88040
_diffrn_reflns_point_group_measured_fraction_full 1.000
_diffrn_reflns_point_group_measured_fraction_max 0.936
_diffrn_reflns_theta_full 25.242
_diffrn_reflns_theta_max 28.117
_diffrn_reflns_theta_min 1.987
_diffrn_source 'ImuS-focus sealed tube'
_exptl_absorpt_coefficient_mu 0.735
_exptl_absorpt_correction_T_max 0.7457
_exptl_absorpt_correction_T_min 0.6971
_exptl_absorpt_correction_type multi-scan
_exptl_absorpt_process_details sadabs
_exptl_crystal_colour yellow
_exptl_crystal_density_diffrn 1.099
_exptl_crystal_description plate
_exptl_crystal_F_000 2272
_exptl_crystal_size_max 0.173
_exptl_crystal_size_mid 0.168
_exptl_crystal_size_min 0.148
_refine_diff_density_max 0.962
_refine_diff_density_min -0.945
_refine_diff_density_rms 0.067
_refine_ls_extinction_method none
_refine_ls_goodness_of_fit_ref 1.026
_refine_ls_hydrogen_treatment mixed
_refine_ls_matrix_type full
_refine_ls_number_parameters 822
_refine_ls_number_reflns 14558
_refine_ls_number_restraints 1019
_refine_ls_restrained_S_all 1.013
_refine_ls_R_factor_all 0.0610
_refine_ls_R_factor_gt 0.0402
_refine_ls_shift/su_max 0.003
_refine_ls_shift/su_mean 0.000
_refine_ls_structure_factor_coef Fsqd
_refine_ls_weighting_details 'w=1/[\s^2^(Fo^2^)+(0.0434P)^2^+4.2282P] where P=(Fo^2^+2Fc^2^)/3'
_refine_ls_weighting_scheme calc
_refine_ls_wR_factor_gt 0.0906
_refine_ls_wR_factor_ref 0.1019
_reflns_Friedel_coverage 0.000
_reflns_number_gt 11059
_reflns_number_total 14558
_reflns_threshold_expression 'I > 2\s(I)'
_cod_data_source_file ja9b06879_si_003.cif
_cod_data_source_block 2_mo_DB255_0m
_cod_original_sg_symbol_H-M 'P 21/n'
_cod_database_code 4128878
_shelx_shelxl_version_number 2014/7
_shelx_space_group_comment
;
The symmetry employed for this shelxl refinement is uniquely defined
by the following loop, which should always be used as a source of
symmetry information in preference to the above space-group names.
They are only intended as comments.
;
_shelx_estimated_absorpt_t_min 0.883
_shelx_estimated_absorpt_t_max 0.899

loop_
_space_group_symop_operation_xyz
'x, y, z'
'-x+1/2, y+1/2, -z+1/2'
'-x, -y, -z'
'x-1/2, -y-1/2, z-1/2'

loop_
_atom_site_label
_atom_site_type_symbol
_atom_site_fract_x
_atom_site_fract_y
_atom_site_fract_z
_atom_site_U_iso_or_equiv
_atom_site_adp_type
_atom_site_occupancy
_atom_site_site_symmetry_order
_atom_site_calc_flag
_atom_site_refinement_flags_posn
_atom_site_refinement_flags_adp
_atom_site_refinement_flags_occupancy
_atom_site_disorder_assembly
_atom_site_disorder_group
C1 C -0.1218(3) 0.44358(9) 0.1233(2) 0.0528(8) Uani 1 1 d . U . . .
H11 H -0.208(4) 0.4439(9) 0.118(2) 0.071(11) Uiso 1 1 d . . . . .
H12 H -0.099(3) 0.4216(8) 0.138(2) 0.054(9) Uiso 1 1 d . . . . .
H13 H -0.083(3) 0.4482(7) 0.069(2) 0.051(9) Uiso 1 1 d . . . . .
C2 C 0.0219(2) 0.48843(7) 0.27832(17) 0.0308(5) Uani 1 1 d . U . . .
H21 H -0.004(3) 0.4801(7) 0.3256(19) 0.042(8) Uiso 1 1 d . . . . .
H22 H 0.006(3) 0.5106(8) 0.2831(18) 0.045(8) Uiso 1 1 d . . . . .
C5 C 0.1117(3) 0.57177(7) 0.2618(2) 0.0444(7) Uani 1 1 d . U . . .
H51 H 0.094(3) 0.5940(9) 0.267(2) 0.070(11) Uiso 1 1 d . . . . .
H52 H 0.040(3) 0.5626(8) 0.230(2) 0.053(10) Uiso 1 1 d . . . . .
H53 H 0.101(3) 0.5637(7) 0.320(2) 0.053(9) Uiso 1 1 d . . . . .
C6 C 0.4035(3) 0.54748(6) 0.18250(16) 0.0283(5) Uani 1 1 d . U . . .
H61 H 0.454(3) 0.5362(6) 0.2276(17) 0.032(7) Uiso 1 1 d . . . . .
H62 H 0.462(3) 0.5622(7) 0.1623(18) 0.044(8) Uiso 1 1 d . . . . .
H63 H 0.390(3) 0.5320(7) 0.1353(19) 0.046(8) Uiso 1 1 d . . . . .
C9 C 0.0910(4) 0.45676(10) 0.4849(2) 0.0501(9) Uani 1 1 d . U . . .
H91 H 0.071(4) 0.4541(9) 0.542(3) 0.080(12) Uiso 1 1 d . . . . .
H92 H 0.086(4) 0.4796(10) 0.475(2) 0.086(13) Uiso 1 1 d . . . . .
H93 H 0.036(3) 0.4456(8) 0.4592(19) 0.039(10) Uiso 1 1 d . . . . .
C10 C 0.3881(3) 0.42949(7) 0.41809(17) 0.0327(6) Uani 1 1 d . U . . .
H101 H 0.443(4) 0.4176(9) 0.456(2) 0.076(11) Uiso 1 1 d . . . . .
H102 H 0.440(3) 0.4481(7) 0.4030(17) 0.040(8) Uiso 1 1 d . . . . .
H103 H 0.374(3) 0.4156(8) 0.372(2) 0.062(10) Uiso 1 1 d . . . . .
C11 C 0.2099(3) 0.38529(7) 0.54277(17) 0.0404(6) Uani 1 1 d . U . . .
H11A H 0.1863 0.3743 0.4890 0.061 Uiso 1 1 calc R U . . .
H11B H 0.1323 0.3851 0.5797 0.061 Uiso 1 1 calc R U . . .
H11C H 0.2846 0.3736 0.5707 0.061 Uiso 1 1 calc R U . . .
C13 C 0.3180(2) 0.46583(6) 0.22340(14) 0.0201(4) Uani 1 1 d . U . . .
H131 H 0.371(2) 0.4541(6) 0.2615(16) 0.028(6) Uiso 1 1 d . . . . .
H132 H 0.373(3) 0.4817(6) 0.2031(16) 0.033(7) Uiso 1 1 d . . . . .
C14 C 0.1896(3) 0.42188(7) 0.06193(18) 0.0392(6) Uani 1 1 d . U . . .
H141 H 0.143(3) 0.4376(7) 0.0295(19) 0.047(8) Uiso 1 1 d . . . . .
H142 H 0.240(3) 0.4097(8) 0.024(2) 0.059(10) Uiso 1 1 d . . . . .
H143 H 0.128(3) 0.4056(7) 0.0807(17) 0.040(7) Uiso 1 1 d . . . . .
C15 C 0.4847(3) 0.45472(7) 0.04572(15) 0.0359(6) Uani 1 1 d . U . . .
H15A H 0.5233 0.4382 0.0080 0.054 Uiso 1 1 calc R U . . .
H15B H 0.5570 0.4663 0.0767 0.054 Uiso 1 1 calc R U . . .
H15C H 0.4323 0.4707 0.0119 0.054 Uiso 1 1 calc R U . . .
C16 C 0.4369(4) 0.39199(7) 0.17855(17) 0.0506(8) Uani 1 1 d . U . . .
H16A H 0.4826 0.3789 0.1357 0.076 Uiso 1 1 calc R U . . .
H16B H 0.3622 0.3792 0.2009 0.076 Uiso 1 1 calc R U . . .
H16C H 0.5003 0.3974 0.2250 0.076 Uiso 1 1 calc R U . . .
C17 C 0.1316(3) 0.50594(7) 0.10250(17) 0.0288(5) Uani 1 1 d . U . . .
H171 H 0.050(3) 0.4999(7) 0.0793(18) 0.050(9) Uiso 1 1 d . . . . .
H172 H 0.123(3) 0.5285(8) 0.1044(18) 0.047(8) Uiso 1 1 d . . . . .
H173 H 0.195(3) 0.5011(7) 0.0606(17) 0.038(7) Uiso 1 1 d . . . . .
C18 C 0.2847(3) 0.51428(7) 0.38299(17) 0.0337(6) Uani 1 1 d . U . . .
H181 H 0.344(3) 0.5026(8) 0.415(2) 0.059(10) Uiso 1 1 d . . . . .
H182 H 0.332(3) 0.5311(8) 0.3634(19) 0.048(8) Uiso 1 1 d . . . . .
H183 H 0.222(3) 0.5245(7) 0.4178(19) 0.049(8) Uiso 1 1 d . . . . .
C19 C 0.1025(3) 0.41606(7) 0.28481(18) 0.0333(6) Uani 1 1 d . U . . .
H191 H 0.131(3) 0.4064(8) 0.334(2) 0.065(10) Uiso 1 1 d . . . . .
H192 H 0.128(3) 0.4005(8) 0.245(2) 0.054(9) Uiso 1 1 d . . . . .
H193 H 0.008(3) 0.4144(8) 0.285(2) 0.065(10) Uiso 1 1 d . . . . .
C20 C 0.8466(2) 0.27769(6) 0.26284(14) 0.0226(4) Uani 1 1 d . U . . .
H201 H 0.907(3) 0.2933(7) 0.2920(17) 0.038(7) Uiso 1 1 d . . . . .
H202 H 0.904(3) 0.2578(7) 0.2587(16) 0.036(7) Uiso 1 1 d . . . . .
C21 C 0.9877(3) 0.33641(6) 0.14443(18) 0.0410(6) Uani 1 1 d . U . . .
H21A H 1.0024 0.3441 0.0864 0.061 Uiso 1 1 calc R U . . .
H21B H 1.0744 0.3333 0.1740 0.061 Uiso 1 1 calc R U . . .
H21C H 0.9350 0.3528 0.1748 0.061 Uiso 1 1 calc R U . . .
C22 C 0.9733(3) 0.25743(7) 0.07838(19) 0.0523(8) Uani 1 1 d . U . . .
H22A H 0.9733 0.2626 0.0176 0.078 Uiso 1 1 calc R U . . .
H22B H 0.9224 0.2371 0.0873 0.078 Uiso 1 1 calc R U . . .
H22C H 1.0658 0.2544 0.0993 0.078 Uiso 1 1 calc R U . . .
C23 C 0.7060(3) 0.30353(8) 0.07974(18) 0.0442(7) Uani 1 1 d . U . . .
C24 C 0.3983(3) 0.29687(8) 0.1731(2) 0.0440(7) Uani 1 1 d . U . . .
H241 H 0.433(3) 0.3178(9) 0.155(2) 0.065(11) Uiso 1 1 d . . . . .
H242 H 0.307(4) 0.2995(8) 0.168(2) 0.067(10) Uiso 1 1 d . . . . .
H243 H 0.416(3) 0.2814(8) 0.132(2) 0.063(10) Uiso 1 1 d . . . . .
C25 C 0.5550(2) 0.26820(6) 0.34596(15) 0.0226(5) Uani 1 1 d . U . . .
H251 H 0.538(3) 0.2762(7) 0.4051(19) 0.046(8) Uiso 1 1 d . . . . .
H252 H 0.523(3) 0.2459(7) 0.3490(17) 0.041(7) Uiso 1 1 d . . . . .
C26 C 0.2443(3) 0.24587(9) 0.2986(3) 0.0755(12) Uani 1 1 d . U . . .
H26A H 0.1606 0.2518 0.2685 0.113 Uiso 1 1 calc R U . . .
H26B H 0.2251 0.2398 0.3573 0.113 Uiso 1 1 calc R U . . .
H26C H 0.2858 0.2271 0.2701 0.113 Uiso 1 1 calc R U . . .
H231 H 0.640(3) 0.2862(8) 0.0605(19) 0.056(9) Uiso 1 1 d . . . . .
H232 H 0.760(4) 0.3112(9) 0.029(2) 0.079(11) Uiso 1 1 d . . . . .
H233 H 0.660(4) 0.3228(9) 0.095(2) 0.076(12) Uiso 1 1 d . . . . .
C27 C 0.3051(3) 0.32348(7) 0.3576(2) 0.0446(7) Uani 1 1 d . U . . .
H27A H 0.3737 0.3408 0.3549 0.067 Uiso 1 1 calc R U . . .
H27B H 0.2888 0.3181 0.4171 0.067 Uiso 1 1 calc R U . . .
H27C H 0.2219 0.3314 0.3303 0.067 Uiso 1 1 calc R U . . .
C28 C 0.6337(3) 0.32400(7) 0.50507(19) 0.0334(6) Uani 1 1 d . U . . .
H283 H 0.601(3) 0.3370(8) 0.551(2) 0.058(9) Uiso 1 1 d . . . . .
H282 H 0.569(3) 0.3288(7) 0.462(2) 0.053(9) Uiso 1 1 d . . . . .
H281 H 0.621(3) 0.3012(7) 0.5217(18) 0.044(8) Uiso 1 1 d . . . . .
C30 C 0.8899(3) 0.33400(7) 0.63057(18) 0.0531(8) Uani 1 1 d . U . . .
H30A H 0.9875 0.3367 0.6308 0.080 Uiso 1 1 calc R U . . .
H30B H 0.8676 0.3107 0.6398 0.080 Uiso 1 1 calc R U . . .
H30C H 0.8524 0.3474 0.6760 0.080 Uiso 1 1 calc R U . . .
C31 C 0.7865(4) 0.39503(7) 0.4956(2) 0.0625(10) Uani 1 1 d . U . . .
H31A H 0.8609 0.4079 0.5202 0.094 Uiso 1 1 calc R U . . .
H31B H 0.7022 0.4024 0.5200 0.094 Uiso 1 1 calc R U . . .
H31C H 0.7826 0.3982 0.4339 0.094 Uiso 1 1 calc R U . . .
C32 C 0.9054(3) 0.19197(7) 0.2870(2) 0.0376(6) Uani 1 1 d . U . . .
H323 H 0.963(3) 0.1729(9) 0.278(2) 0.071(10) Uiso 1 1 d . . . . .
H322 H 0.881(3) 0.2004(7) 0.230(2) 0.048(9) Uiso 1 1 d . . . . .
H321 H 0.967(3) 0.2079(7) 0.3123(18) 0.047(8) Uiso 1 1 d . . . . .
C35 C 0.7245(3) 0.12287(7) 0.29035(19) 0.0473(7) Uani 1 1 d . U . . .
H35A H 0.6735 0.1309 0.2405 0.071 Uiso 1 1 calc R U . . .
H35B H 0.6668 0.1090 0.3249 0.071 Uiso 1 1 calc R U . . .
H35C H 0.8015 0.1099 0.2718 0.071 Uiso 1 1 calc R U . . .
C36 C 0.6343(3) 0.22997(6) 0.18770(17) 0.0284(5) Uani 1 1 d . U . . .
H363 H 0.631(3) 0.2096(9) 0.202(2) 0.070(11) Uiso 1 1 d . . . . .
H362 H 0.686(3) 0.2308(7) 0.1384(19) 0.044(8) Uiso 1 1 d . . . . .
H361 H 0.543(3) 0.2346(8) 0.170(2) 0.063(10) Uiso 1 1 d . . . . .
C37 C 0.6655(3) 0.33678(6) 0.28728(17) 0.0293(5) Uani 1 1 d . U . . .
H373 H 0.701(3) 0.3497(9) 0.330(2) 0.072(11) Uiso 1 1 d . . . . .
H372 H 0.715(3) 0.3443(8) 0.245(2) 0.055(9) Uiso 1 1 d . . . . .
H371 H 0.574(4) 0.3415(8) 0.278(2) 0.070(11) Uiso 1 1 d . . . . .
C38 C 0.8280(3) 0.25057(7) 0.45303(18) 0.0348(6) Uani 1 1 d . U . . .
H383 H 0.793(4) 0.2304(11) 0.471(3) 0.105(15) Uiso 1 1 d . . . . .
H382 H 0.805(4) 0.2599(9) 0.500(2) 0.073(11) Uiso 1 1 d . . . . .
H381 H 0.914(4) 0.2468(8) 0.448(2) 0.062(10) Uiso 1 1 d . . . . .
Al1 Al -0.16283(7) 0.47875(2) 0.21635(6) 0.0485(2) Uani 1 1 d . U . . .
Al2 Al 0.28597(11) 0.58832(2) 0.20559(7) 0.0599(3) Uani 1 1 d . U . . .
Al3 Al 0.26227(7) 0.43066(2) 0.52069(4) 0.02806(16) Uani 1 1 d . U . . .
Al4 Al 0.36818(7) 0.43284(2) 0.12668(4) 0.02575(15) Uani 1 1 d . U . . .
Al5 Al 0.88967(8) 0.29402(2) 0.14055(5) 0.03038(17) Uani 1 1 d . U . . .
Al6 Al 0.36745(7) 0.28377(2) 0.29833(6) 0.03601(19) Uani 1 1 d . U . . .
Al7 Al 0.81422(7) 0.34838(2) 0.52096(4) 0.02505(15) Uani 1 1 d . U . . .
Al8 Al 0.78766(8) 0.16036(2) 0.35761(5) 0.03454(18) Uani 1 1 d . U . . .
Sc1 Sc 0.10180(4) 0.45485(2) 0.17338(3) 0.02578(10) Uani 1 1 d . U . . .
Sc2 Sc 0.21688(4) 0.51933(2) 0.23920(3) 0.02267(10) Uani 1 1 d . U . . .
Sc3 Sc 0.20672(4) 0.46094(2) 0.35410(3) 0.02167(10) Uani 1 1 d . U . . .
Sc4 Sc 0.62780(4) 0.28685(2) 0.21628(3) 0.02244(10) Uani 1 1 d . U . . .
Sc5 Sc 0.74724(4) 0.29959(2) 0.38998(3) 0.01953(9) Uani 1 1 d . U . . .
Sc6 Sc 0.73707(4) 0.23047(2) 0.32365(3) 0.02171(10) Uani 1 1 d . U . . .
C7 C 0.2027(9) 0.60323(19) 0.0825(5) 0.0427(19) Uani 0.478(13) 1 d . U P A 1
H7A H 0.2758 0.6085 0.0443 0.064 Uiso 0.478(13) 1 calc R U P A 1
H7B H 0.1461 0.6228 0.0894 0.064 Uiso 0.478(13) 1 calc R U P A 1
H7C H 0.1489 0.5852 0.0583 0.064 Uiso 0.478(13) 1 calc R U P A 1
C4 C -0.2155(15) 0.5229(3) 0.1648(9) 0.034(2) Uani 0.47(3) 1 d . U P B 1
H4A H -0.1625 0.5269 0.1143 0.050 Uiso 0.47(3) 1 calc R U P B 1
H4B H -0.1985 0.5405 0.2065 0.050 Uiso 0.47(3) 1 calc R U P B 1
H4C H -0.3110 0.5226 0.1488 0.050 Uiso 0.47(3) 1 calc R U P B 1
C3 C -0.2840(8) 0.4505(4) 0.2821(9) 0.038(2) Uani 0.47(3) 1 d . U P B 1
H3A H -0.3716 0.4492 0.2527 0.057 Uiso 0.47(3) 1 calc R U P B 1
H3B H -0.2950 0.4600 0.3387 0.057 Uiso 0.47(3) 1 calc R U P B 1
H3C H -0.2458 0.4283 0.2875 0.057 Uiso 0.47(3) 1 calc R U P B 1
C8 C 0.3645(8) 0.61792(16) 0.2671(6) 0.0362(19) Uani 0.478(13) 1 d . U P A 1
H8A H 0.3603 0.6117 0.3271 0.054 Uiso 0.478(13) 1 calc R U P A 1
H8B H 0.3196 0.6392 0.2584 0.054 Uiso 0.478(13) 1 calc R U P A 1
H8C H 0.4584 0.6198 0.2510 0.054 Uiso 0.478(13) 1 calc R U P A 1
C34 C 0.9233(18) 0.1509(2) 0.4500(8) 0.044(3) Uani 0.49(2) 1 d . U P C 1
H34A H 0.9656 0.1295 0.4396 0.066 Uiso 0.49(2) 1 calc R U P C 1
H34B H 0.8790 0.1504 0.5048 0.066 Uiso 0.49(2) 1 calc R U P C 1
H34C H 0.9918 0.1683 0.4509 0.066 Uiso 0.49(2) 1 calc R U P C 1
C33 C 0.5965(12) 0.1852(3) 0.3774(8) 0.0248(19) Uani 0.49(2) 1 d . U P C 1
H331 H 0.566(5) 0.1677(14) 0.400(4) 0.016(13) Uiso 0.49(2) 1 d . . P C 1
H332 H 0.573(5) 0.2029(11) 0.422(3) 0.005(11) Uiso 0.49(2) 1 d . . P C 1
H333 H 0.525(6) 0.1895(16) 0.336(4) 0.021(13) Uiso 0.49(2) 1 d . . P C 1
C29 C 0.9328(8) 0.3366(2) 0.4198(6) 0.0289(13) Uani 0.521(11) 1 d D U P D 1
H291 H 0.970(6) 0.3148(7) 0.417(4) 0.04(2) Uiso 0.521(11) 1 d D . P D 1
H292 H 0.921(4) 0.3434(10) 0.364(3) 0.018(11) Uiso 0.521(11) 1 d . . P D 1
H293 H 1.010(5) 0.3487(12) 0.450(3) 0.030(13) Uiso 0.521(11) 1 d . . P D 1
C12 C 0.3776(14) 0.4517(3) 0.6096(4) 0.039(2) Uani 0.53(3) 1 d . U P E 1
H12A H 0.4576 0.4382 0.6200 0.059 Uiso 0.53(3) 1 calc R U P E 1
H12B H 0.3277 0.4537 0.6622 0.059 Uiso 0.53(3) 1 calc R U P E 1
H12C H 0.4044 0.4737 0.5906 0.059 Uiso 0.53(3) 1 calc R U P E 1
C7A C 0.2565(10) 0.6140(2) 0.1137(6) 0.057(2) Uani 0.522(13) 1 d . U P A 2
H7A1 H 0.3425 0.6206 0.0902 0.086 Uiso 0.522(13) 1 calc R U P A 2
H7A2 H 0.2067 0.6338 0.1301 0.086 Uiso 0.522(13) 1 calc R U P A 2
H7A3 H 0.2044 0.6017 0.0708 0.086 Uiso 0.522(13) 1 calc R U P A 2
C4A C -0.2331(13) 0.5154(3) 0.1478(9) 0.036(2) Uani 0.53(3) 1 d . U P B 2
H4AA H -0.1630 0.5235 0.1106 0.054 Uiso 0.53(3) 1 calc R U P B 2
H4AB H -0.2614 0.5333 0.1853 0.054 Uiso 0.53(3) 1 calc R U P B 2
H4AC H -0.3100 0.5078 0.1132 0.054 Uiso 0.53(3) 1 calc R U P B 2
C3A C -0.2843(7) 0.4627(3) 0.3079(7) 0.039(2) Uani 0.53(3) 1 d . U P B 2
H3AA H -0.3779 0.4646 0.2882 0.058 Uiso 0.53(3) 1 calc R U P B 2
H3AB H -0.2703 0.4761 0.3591 0.058 Uiso 0.53(3) 1 calc R U P B 2
H3AC H -0.2640 0.4395 0.3209 0.058 Uiso 0.53(3) 1 calc R U P B 2
C8A C 0.4132(8) 0.61046(17) 0.3087(6) 0.042(2) Uani 0.522(13) 1 d . U P A 2
H8AA H 0.5079 0.6075 0.2956 0.063 Uiso 0.522(13) 1 calc R U P A 2
H8AB H 0.3944 0.5995 0.3626 0.063 Uiso 0.522(13) 1 calc R U P A 2
H8AC H 0.3933 0.6341 0.3132 0.063 Uiso 0.522(13) 1 calc R U P A 2
C34A C 0.8634(13) 0.15323(19) 0.4726(6) 0.037(2) Uani 0.51(2) 1 d . U P C 2
H34D H 0.9193 0.1333 0.4731 0.055 Uiso 0.51(2) 1 calc R U P C 2
H34E H 0.7905 0.1505 0.5126 0.055 Uiso 0.51(2) 1 calc R U P C 2
H34F H 0.9181 0.1723 0.4895 0.055 Uiso 0.51(2) 1 calc R U P C 2
C33A C 0.6339(15) 0.1867(3) 0.3988(9) 0.035(2) Uani 0.51(2) 1 d D U P C 2
H334 H 0.637(6) 0.2032(15) 0.447(4) 0.043(17) Uiso 0.51(2) 1 d . . P C 2
H335 H 0.620(5) 0.1649(13) 0.432(3) 0.026(14) Uiso 0.51(2) 1 d . . P C 2
H336 H 0.568(7) 0.188(2) 0.353(4) 0.031 Uiso 0.51(2) 1 d D U P C 2
C29A C 0.9487(9) 0.3247(3) 0.4364(6) 0.0289(13) Uani 0.479(11) 1 d . U P D 2
H29D H 0.9898 0.3360 0.3885 0.043 Uiso 0.479(11) 1 calc R U P D 2
H29E H 1.0101 0.3078 0.4589 0.043 Uiso 0.479(11) 1 calc R U P D 2
H29F H 0.9299 0.3408 0.4810 0.043 Uiso 0.479(11) 1 calc R U P D 2
C12A C 0.3170(17) 0.4615(3) 0.6105(5) 0.044(3) Uani 0.47(3) 1 d . U P E 2
H12D H 0.3969 0.4530 0.6405 0.066 Uiso 0.47(3) 1 calc R U P E 2
H12E H 0.2442 0.4640 0.6506 0.066 Uiso 0.47(3) 1 calc R U P E 2
H12F H 0.3374 0.4831 0.5854 0.066 Uiso 0.47(3) 1 calc R U P E 2

loop_
_atom_site_aniso_label
_atom_site_aniso_U_11
_atom_site_aniso_U_22
_atom_site_aniso_U_33
_atom_site_aniso_U_23
_atom_site_aniso_U_13
_atom_site_aniso_U_12
C1 0.0303(15) 0.061(2) 0.066(2) 0.0299(16) -0.0229(14) -0.0185(14)
C2 0.0210(11) 0.0358(14) 0.0359(14) 0.0158(11) 0.0053(10) 0.0040(10)
C5 0.0513(18) 0.0286(14) 0.0543(19) 0.0084(13) 0.0226(15) 0.0140(13)
C6 0.0340(13) 0.0254(12) 0.0258(13) -0.0014(10) 0.0071(10) -0.0056(10)
C9 0.055(2) 0.056(2) 0.0409(18) 0.0196(16) 0.0258(16) 0.0199(17)
C10 0.0263(12) 0.0444(16) 0.0274(13) 0.0121(12) -0.0004(10) 0.0031(11)
C11 0.0492(16) 0.0401(15) 0.0318(14) 0.0070(11) -0.0034(12) -0.0104(12)
C13 0.0190(10) 0.0223(11) 0.0190(11) 0.0014(8) -0.0014(8) -0.0014(8)
C14 0.0562(17) 0.0331(14) 0.0276(14) 0.0008(12) -0.0111(13) -0.0111(13)
C15 0.0360(13) 0.0478(15) 0.0241(12) 0.0013(11) 0.0028(10) 0.0114(11)
C16 0.091(2) 0.0299(14) 0.0305(15) -0.0046(11) -0.0125(14) 0.0240(15)
C17 0.0242(12) 0.0294(13) 0.0324(13) 0.0095(10) -0.0052(10) -0.0023(10)
C18 0.0480(16) 0.0303(14) 0.0232(13) -0.0020(10) 0.0060(12) -0.0014(12)
C19 0.0332(14) 0.0343(14) 0.0319(14) 0.0105(11) -0.0094(11) -0.0091(11)
C20 0.0211(10) 0.0234(11) 0.0235(11) -0.0024(9) 0.0037(8) -0.0023(9)
C21 0.0486(16) 0.0329(14) 0.0422(16) -0.0012(12) 0.0162(13) -0.0135(12)
C22 0.075(2) 0.0427(16) 0.0407(16) -0.0119(13) 0.0336(15) -0.0123(15)
C23 0.0640(19) 0.0425(17) 0.0257(14) 0.0080(12) -0.0071(13) -0.0137(15)
C24 0.0404(16) 0.0447(17) 0.0458(17) -0.0142(14) -0.0216(13) 0.0168(13)
C25 0.0182(10) 0.0204(11) 0.0294(12) -0.0001(9) 0.0043(9) -0.0025(8)
C26 0.0288(15) 0.054(2) 0.143(4) -0.007(2) -0.0099(19) -0.0111(14)
C27 0.0300(13) 0.0463(16) 0.0577(18) -0.0026(14) 0.0085(12) 0.0129(12)
C28 0.0301(13) 0.0317(14) 0.0389(15) -0.0130(12) 0.0095(11) -0.0056(11)
C30 0.076(2) 0.0421(16) 0.0399(16) -0.0099(13) -0.0225(15) 0.0275(15)
C31 0.110(3) 0.0303(15) 0.0462(18) 0.0095(13) -0.0270(18) -0.0220(16)
C32 0.0302(13) 0.0310(14) 0.0515(18) -0.0119(12) -0.0007(12) 0.0081(11)
C35 0.0436(16) 0.0467(17) 0.0513(18) -0.0202(14) -0.0045(13) -0.0023(13)
C36 0.0286(13) 0.0221(12) 0.0343(14) -0.0022(10) -0.0037(10) -0.0028(10)
C37 0.0395(14) 0.0222(12) 0.0261(13) -0.0002(10) -0.0056(11) -0.0021(10)
C38 0.0421(16) 0.0347(14) 0.0276(14) 0.0002(11) -0.0027(11) 0.0127(12)
Al1 0.0153(3) 0.0679(6) 0.0622(6) 0.0407(5) -0.0030(3) -0.0003(4)
Al2 0.0798(7) 0.0221(4) 0.0805(7) 0.0115(4) 0.0546(6) 0.0093(4)
Al3 0.0317(4) 0.0342(4) 0.0182(3) 0.0022(3) -0.0014(3) -0.0069(3)
Al4 0.0366(4) 0.0206(3) 0.0199(3) -0.0008(3) -0.0030(3) 0.0072(3)
Al5 0.0424(4) 0.0262(4) 0.0231(4) -0.0019(3) 0.0121(3) -0.0097(3)
Al6 0.0170(3) 0.0341(4) 0.0567(5) -0.0063(4) -0.0030(3) 0.0019(3)
Al7 0.0243(3) 0.0277(4) 0.0230(3) -0.0023(3) -0.0013(3) -0.0026(3)
Al8 0.0507(5) 0.0197(3) 0.0325(4) -0.0033(3) -0.0128(3) 0.0068(3)
Sc1 0.0210(2) 0.0290(2) 0.0269(2) 0.00809(18) -0.00840(17) -0.00651(17)
Sc2 0.0218(2) 0.0222(2) 0.0242(2) 0.00269(17) 0.00430(16) 0.00269(16)
Sc3 0.0194(2) 0.0252(2) 0.0205(2) 0.00285(17) 0.00160(16) 0.00121(16)
Sc4 0.0248(2) 0.0205(2) 0.0217(2) 0.00077(16) -0.00461(16) -0.00049(16)
Sc5 0.01792(19) 0.0214(2) 0.0193(2) -0.00017(16) 0.00070(15) -0.00061(15)
Sc6 0.0237(2) 0.0191(2) 0.0225(2) 0.00199(16) 0.00352(16) 0.00277(16)
C7 0.050(4) 0.029(3) 0.050(4) 0.009(3) 0.003(3) 0.001(3)
C4 0.014(4) 0.055(3) 0.031(5) 0.018(3) -0.011(3) -0.005(3)
C3 0.027(3) 0.049(4) 0.038(4) 0.009(4) 0.000(3) -0.010(3)
C8 0.038(4) 0.027(3) 0.044(4) -0.002(3) 0.009(3) -0.006(2)
C34 0.060(6) 0.032(3) 0.040(4) 0.007(3) -0.015(4) 0.002(4)
C33 0.036(5) 0.018(3) 0.020(5) 0.003(3) -0.002(3) -0.006(3)
C29 0.024(2) 0.033(4) 0.030(3) -0.007(3) 0.0007(18) -0.006(2)
C12 0.042(5) 0.047(4) 0.027(3) -0.005(2) -0.009(3) -0.005(3)
C7A 0.066(5) 0.044(4) 0.062(5) 0.016(4) 0.020(4) 0.007(4)
C4A 0.016(4) 0.049(3) 0.044(5) 0.017(4) -0.012(3) -0.003(3)
C3A 0.025(2) 0.041(5) 0.050(3) 0.013(3) -0.001(2) -0.009(3)
C8A 0.045(4) 0.030(3) 0.052(4) -0.010(3) 0.012(3) -0.008(3)
C34A 0.039(4) 0.034(3) 0.037(4) 0.000(2) -0.009(3) 0.003(3)
C33A 0.049(5) 0.025(3) 0.031(5) 0.004(3) 0.002(4) 0.003(3)
C29A 0.024(2) 0.033(4) 0.030(3) -0.007(3) 0.0007(18) -0.006(2)
C12A 0.045(6) 0.054(5) 0.032(3) -0.003(3) -0.002(3) -0.004(4)

loop_
_atom_type_symbol
_atom_type_description
_atom_type_scat_dispersion_real
_atom_type_scat_dispersion_imag
_atom_type_scat_source
C C 0.0033 0.0016 'International Tables Vol C Tables 4.2.6.8 and 6.1.1.4'
H H 0.0000 0.0000 'International Tables Vol C Tables 4.2.6.8 and 6.1.1.4'
Al Al 0.0645 0.0514 'International Tables Vol C Tables 4.2.6.8 and 6.1.1.4'
Sc Sc 0.2519 0.3716 'International Tables Vol C Tables 4.2.6.8 and 6.1.1.4'

loop_
_geom_angle_atom_site_label_1
_geom_angle_atom_site_label_2
_geom_angle_atom_site_label_3
_geom_angle
Al1 C1 Sc1 80.56(11)
Al1 C1 H11 81(2)
Sc1 C1 H11 162(2)
Al1 C1 H12 121.4(19)
Sc1 C1 H12 83.4(19)
H11 C1 H12 106(3)
Al1 C1 H13 125.3(18)
Sc1 C1 H13 82.1(18)
H11 C1 H13 109(3)
H12 C1 H13 107(3)
Al1 C2 Sc1 82.63(10)
Al1 C2 Sc2 133.13(12)
Sc1 C2 Sc2 80.00(8)
Al1 C2 Sc3 141.81(14)
Sc1 C2 Sc3 79.07(8)
Sc2 C2 Sc3 75.87(7)
Al1 C2 H21 92.6(19)
Sc1 C2 H21 120.5(19)
Sc2 C2 H21 133.5(19)
Sc3 C2 H21 69.1(18)
Al1 C2 H22 94.0(18)
Sc1 C2 H22 134.7(18)
Sc2 C2 H22 69.7(18)
Sc3 C2 H22 122.5(18)
H21 C2 H22 105(3)
Al2 C5 Sc2 81.29(9)
Al2 C5 H51 83(2)
Sc2 C5 H51 164(2)
Al2 C5 H52 122.3(19)
Sc2 C5 H52 84.5(19)
H51 C5 H52 106(3)
Al2 C5 H53 128.0(18)
Sc2 C5 H53 84.6(17)
H51 C5 H53 103(3)
H52 C5 H53 106(3)
Al2 C6 Sc2 82.19(9)
Al2 C6 H61 122.1(15)
Sc2 C6 H61 83.9(15)
Al2 C6 H62 84.8(18)
Sc2 C6 H62 166.9(18)
H61 C6 H62 104(2)
Al2 C6 H63 125.1(17)
Sc2 C6 H63 83.1(16)
H61 C6 H63 108(2)
H62 C6 H63 104(2)
Al3 C9 Sc3 81.86(10)
Al3 C9 H91 83(2)
Sc3 C9 H91 163(2)
Al3 C9 H92 126(2)
Sc3 C9 H92 79(2)
H91 C9 H92 105(3)
Al3 C9 H93 113(2)
Sc3 C9 H93 87(2)
H91 C9 H93 105(3)
H92 C9 H93 116(3)
Al3 C10 Sc3 81.42(9)
Al3 C10 H101 83(2)
Sc3 C10 H101 164(2)
Al3 C10 H102 121.5(17)
Sc3 C10 H102 83.2(16)
H101 C10 H102 105(3)
Al3 C10 H103 123(2)
Sc3 C10 H103 84(2)
H101 C10 H103 105(3)
H102 C10 H103 111(3)
Al3 C11 H11A 109.5
Al3 C11 H11B 109.5
H11A C11 H11B 109.5
Al3 C11 H11C 109.5
H11A C11 H11C 109.5
H11B C11 H11C 109.5
Al4 C13 Sc1 82.42(8)
Al4 C13 Sc3 134.69(11)
Sc1 C13 Sc3 80.08(7)
Al4 C13 Sc2 139.24(11)
Sc1 C13 Sc2 79.56(7)
Sc3 C13 Sc2 77.22(6)
Al4 C13 H131 90.1(15)
Sc1 C13 H131 129.8(15)
Sc3 C13 H131 70.7(15)
Sc2 C13 H131 129.2(15)
Al4 C13 H132 92.2(16)
Sc1 C13 H132 125.5(16)
Sc3 C13 H132 131.6(16)
Sc2 C13 H132 70.0(16)
H131 C13 H132 104(2)
Al4 C14 Sc1 81.13(9)
Al4 C14 H141 122.3(18)
Sc1 C14 H141 80.5(18)
Al4 C14 H142 88(2)
Sc1 C14 H142 169(2)
H141 C14 H142 106(3)
Al4 C14 H143 123.4(16)
Sc1 C14 H143 84.6(16)
H141 C14 H143 109(2)
H142 C14 H143 101(2)
Al4 C15 H15A 109.5
Al4 C15 H15B 109.5
H15A C15 H15B 109.5
Al4 C15 H15C 109.5
H15A C15 H15C 109.5
H15B C15 H15C 109.5
Al4 C16 H16A 109.5
Al4 C16 H16B 109.5
H16A C16 H16B 109.5
Al4 C16 H16C 109.5
H16A C16 H16C 109.5
H16B C16 H16C 109.5
Sc2 C17 Sc1 79.49(8)
Sc2 C17 H171 136.2(18)
Sc1 C17 H171 80.4(18)
Sc2 C17 H172 76.9(18)
Sc1 C17 H172 147.0(18)
H171 C17 H172 101(2)
Sc2 C17 H173 117.0(16)
Sc1 C17 H173 103.8(17)
H171 C17 H173 105(2)
H172 C17 H173 107(2)
Sc3 C18 Sc2 78.85(8)
Sc3 C18 H181 81(2)
Sc2 C18 H181 139(2)
Sc3 C18 H182 144.9(19)
Sc2 C18 H182 75.2(19)
H181 C18 H182 104(3)
Sc3 C18 H183 107.4(18)
Sc2 C18 H183 110.0(18)
H181 C18 H183 110(3)
H182 C18 H183 104(3)
Sc3 C19 Sc1 79.84(8)
Sc3 C19 H191 79(2)
Sc1 C19 H191 157(2)
Sc3 C19 H192 135.3(19)
Sc1 C19 H192 86.6(19)
H191 C19 H192 102(3)
Sc3 C19 H193 119(2)
Sc1 C19 H193 94(2)
H191 C19 H193 105(3)
H192 C19 H193 104(3)
Al5 C20 Sc4 82.60(8)
Al5 C20 Sc6 136.20(11)
Sc4 C20 Sc6 79.63(7)
Al5 C20 Sc5 137.95(11)
Sc4 C20 Sc5 78.55(7)
Sc6 C20 Sc5 76.33(6)
Al5 C20 H201 95.2(15)
Sc4 C20 H201 127.6(15)
Sc6 C20 H201 127.2(16)
Sc5 C20 H201 68.6(15)
Al5 C20 H202 93.7(15)
Sc4 C20 H202 130.4(15)
Sc6 C20 H202 69.4(15)
Sc5 C20 H202 126.9(15)
H201 C20 H202 102(2)
Al5 C21 H21A 109.5
Al5 C21 H21B 109.5
H21A C21 H21B 109.5
Al5 C21 H21C 109.5
H21A C21 H21C 109.5
H21B C21 H21C 109.5
Al5 C22 H22A 109.5
Al5 C22 H22B 109.5
H22A C22 H22B 109.5
Al5 C22 H22C 109.5
H22A C22 H22C 109.5
H22B C22 H22C 109.5
Al5 C23 Sc4 80.67(9)
Al5 C23 H231 124.9(18)
Sc4 C23 H231 81.3(17)
Al5 C23 H232 86(2)
Sc4 C23 H232 167(2)
H231 C23 H232 110(3)
Al5 C23 H233 118(2)
Sc4 C23 H233 81(2)
H231 C23 H233 110(3)
H232 C23 H233 102(3)
Al6 C24 Sc4 81.42(10)
Al6 C24 H241 125(2)
Sc4 C24 H241 84(2)
Al6 C24 H242 87(2)
Sc4 C24 H242 168(2)
H241 C24 H242 104(3)
Al6 C24 H243 122(2)
Sc4 C24 H243 83(2)
H241 C24 H243 108(3)
H242 C24 H243 103(3)
Al6 C25 Sc4 83.26(8)
Al6 C25 Sc5 130.33(11)
Sc4 C25 Sc5 79.33(7)
Al6 C25 Sc6 144.05(12)
Sc4 C25 Sc6 79.84(7)
Sc5 C25 Sc6 77.06(6)
Al6 C25 H251 94.0(16)
Sc4 C25 H251 140.9(16)
Sc5 C25 H251 73.0(16)
Sc6 C25 H251 118.8(16)
Al6 C25 H252 90.2(16)
Sc4 C25 H252 117.6(16)
Sc5 C25 H252 138.9(16)
Sc6 C25 H252 70.4(16)
H251 C25 H252 101(2)
Al6 C26 H26A 109.5
Al6 C26 H26B 109.5
H26A C26 H26B 109.5
Al6 C26 H26C 109.5
H26A C26 H26C 109.5
H26B C26 H26C 109.5
Al6 C27 H27A 109.5
Al6 C27 H27B 109.5
H27A C27 H27B 109.5
Al6 C27 H27C 109.5
H27A C27 H27C 109.5
H27B C27 H27C 109.5
Al7 C28 Sc5 81.98(9)
Al7 C28 H283 87.5(18)
Sc5 C28 H283 169.0(19)
Al7 C28 H282 124.4(19)
Sc5 C28 H282 82.3(18)
H283 C28 H282 101(3)
Al7 C28 H281 122.7(17)
Sc5 C28 H281 82.9(17)
H283 C28 H281 106(2)
H282 C28 H281 108(3)
Al7 C30 H30A 109.5
Al7 C30 H30B 109.5
H30A C30 H30B 109.5
Al7 C30 H30C 109.5
H30A C30 H30C 109.5
H30B C30 H30C 109.5
Al7 C31 H31A 109.5
Al7 C31 H31B 109.5
H31A C31 H31B 109.5
Al7 C31 H31C 109.5
H31A C31 H31C 109.5
H31B C31 H31C 109.5
Al8 C32 Sc6 82.06(9)
Al8 C32 H323 87(2)
Sc6 C32 H323 169(2)
Al8 C32 H322 125.0(17)
Sc6 C32 H322 80.7(17)
H323 C32 H322 105(3)
Al8 C32 H321 123.4(17)
Sc6 C32 H321 84.9(17)
H323 C32 H321 102(2)
H322 C32 H321 106(2)
Al8 C35 H35A 109.5
Al8 C35 H35B 109.5
H35A C35 H35B 109.5
Al8 C35 H35C 109.5
H35A C35 H35C 109.5
H35B C35 H35C 109.5
Sc4 C36 Sc6 80.24(8)
Sc4 C36 H363 153(2)
Sc6 C36 H363 77(2)
Sc4 C36 H362 98.1(17)
Sc6 C36 H362 120.7(17)
H363 C36 H362 106(3)
Sc4 C36 H361 80.4(19)
Sc6 C36 H361 130.7(19)
H363 C36 H361 103(3)
H362 C36 H361 107(3)
Sc4 C37 Sc5 79.84(8)
Sc4 C37 H373 154(2)
Sc5 C37 H373 75(2)
Sc4 C37 H372 91(2)
Sc5 C37 H372 123(2)
H373 C37 H372 98(3)
Sc4 C37 H371 87(2)
Sc5 C37 H371 124(2)
H373 C37 H371 111(3)
H372 C37 H371 111(3)
Sc5 C38 Sc6 78.79(8)
Sc5 C38 H383 138(3)
Sc6 C38 H383 80(3)
Sc5 C38 H382 84(2)
Sc6 C38 H382 142(2)
H383 C38 H382 90(3)
Sc5 C38 H381 116(2)
Sc6 C38 H381 103(2)
H383 C38 H381 105(3)
H382 C38 H381 115(3)
C4A Al1 C3A 115.2(5)
C3 Al1 C4 124.3(6)
C4A Al1 C1 101.8(5)
C3 Al1 C1 96.1(6)
C3A Al1 C1 114.4(5)
C4 Al1 C1 111.9(5)
C4A Al1 C2 114.4(4)
C3 Al1 C2 113.9(3)
C3A Al1 C2 105.3(3)
C4 Al1 C2 103.8(4)
C1 Al1 C2 105.53(12)
C4A Al1 Sc1 116.1(4)
C3 Al1 Sc1 120.0(4)
C3A Al1 Sc1 128.7(3)
C4 Al1 Sc1 115.4(4)
C1 Al1 Sc1 54.25(8)
C2 Al1 Sc1 51.59(8)
C8 Al2 C6 113.9(3)
C7A Al2 C6 113.8(3)
C8 Al2 C5 111.1(2)
C7A Al2 C5 114.0(3)
C6 Al2 C5 107.53(11)
C8 Al2 C7 117.9(3)
C6 Al2 C7 105.8(2)
C5 Al2 C7 99.4(3)
C7A Al2 C8A 115.6(4)
C6 Al2 C8A 97.7(2)
C5 Al2 C8A 106.7(2)
C8 Al2 Sc2 132.0(3)
C7A Al2 Sc2 131.5(4)
C6 Al2 Sc2 53.50(7)
C5 Al2 Sc2 54.07(8)
C7 Al2 Sc2 109.8(2)
C8A Al2 Sc2 112.6(2)
C11 Al3 C12A 123.1(3)
C11 Al3 C12 115.7(3)
C11 Al3 C10 106.79(12)
C12A Al3 C10 114.5(4)
C12 Al3 C10 102.0(4)
C11 Al3 C9 107.84(15)
C12A Al3 C9 94.9(6)
C12 Al3 C9 115.6(5)
C10 Al3 C9 108.09(11)
C11 Al3 Sc3 120.57(9)
C12A Al3 Sc3 115.0(4)
C12 Al3 Sc3 123.0(2)
C10 Al3 Sc3 54.36(7)
C9 Al3 Sc3 53.72(9)
C15 Al4 C16 116.44(13)
C15 Al4 C14 107.02(12)
C16 Al4 C14 108.13(13)
C15 Al4 C13 109.95(10)
C16 Al4 C13 108.79(11)
C14 Al4 C13 105.97(11)
C15 Al4 Sc1 125.85(8)
C16 Al4 Sc1 117.69(11)
C14 Al4 Sc1 54.05(9)
C13 Al4 Sc1 52.13(6)
C22 Al5 C21 116.91(12)
C22 Al5 C23 106.80(15)
C21 Al5 C23 106.46(13)
C22 Al5 C20 108.59(11)
C21 Al5 C20 111.04(11)
C23 Al5 C20 106.46(11)
C22 Al5 Sc4 121.54(9)
C21 Al5 Sc4 121.49(9)
C23 Al5 Sc4 54.44(9)
C20 Al5 Sc4 52.03(6)
C26 Al6 C27 115.58(14)
C26 Al6 C24 108.01(17)
C27 Al6 C24 107.36(13)
C26 Al6 C25 108.50(13)
C27 Al6 C25 111.45(11)
C24 Al6 C25 105.39(11)
C26 Al6 Sc4 126.50(12)
C27 Al6 Sc4 117.90(9)
C24 Al6 Sc4 54.26(9)
C25 Al6 Sc4 51.51(6)
C31 Al7 C30 121.26(13)
C31 Al7 C28 108.65(14)
C30 Al7 C28 106.36(14)
C31 Al7 C29 98.5(3)
C30 Al7 C29 113.3(3)
C28 Al7 C29 108.1(2)
C31 Al7 Sc5 118.81(9)
C30 Al7 Sc5 119.91(9)
C28 Al7 Sc5 53.63(7)
C29 Al7 Sc5 54.8(2)
C35 Al8 C34A 119.9(2)
C35 Al8 C33A 110.7(5)
C34A Al8 C33A 93.5(8)
C35 Al8 C34 116.9(3)
C35 Al8 C32 111.65(13)
C34A Al8 C32 111.9(3)
C33A Al8 C32 107.1(3)
C34 Al8 C32 97.2(5)
C35 Al8 C33 99.4(3)
C34 Al8 C33 124.2(8)
C32 Al8 C33 107.5(3)
C35 Al8 Sc6 127.15(10)
C34A Al8 Sc6 111.8(2)
C33A Al8 Sc6 53.8(3)
C34 Al8 Sc6 115.3(2)
C32 Al8 Sc6 53.33(7)
C33 Al8 Sc6 55.5(3)
C2 Sc1 C13 88.79(8)
C2 Sc1 C19 81.56(10)
C13 Sc1 C19 83.63(9)
C2 Sc1 C17 82.66(10)
C13 Sc1 C17 82.34(8)
C19 Sc1 C17 159.05(10)
C2 Sc1 C14 177.63(10)
C13 Sc1 C14 90.10(9)
C19 Sc1 C14 100.39(11)
C17 Sc1 C14 95.12(10)
C2 Sc1 C1 90.73(12)
C13 Sc1 C1 179.42(12)
C19 Sc1 C1 95.99(10)
C17 Sc1 C1 97.91(10)
C14 Sc1 C1 90.40(13)
C2 Sc1 Al1 45.78(7)
C13 Sc1 Al1 134.36(6)
C19 Sc1 Al1 91.98(8)
C17 Sc1 Al1 86.81(7)
C14 Sc1 Al1 135.11(8)
C1 Sc1 Al1 45.19(11)
C2 Sc1 Al4 134.19(6)
C13 Sc1 Al4 45.45(5)
C19 Sc1 Al4 89.89(8)
C17 Sc1 Al4 91.28(7)
C14 Sc1 Al4 44.82(7)
C1 Sc1 Al4 135.03(11)
Al1 Sc1 Al4 178.07(3)
C2 Sc1 Sc3 52.56(6)
C13 Sc1 Sc3 50.67(5)
C19 Sc1 Sc3 50.00(7)
C17 Sc1 Sc3 109.14(7)
C14 Sc1 Sc3 127.83(7)
C1 Sc1 Sc3 128.75(10)
Al1 Sc1 Sc3 92.84(2)
Al4 Sc1 Sc3 88.006(19)
C2 Sc1 Sc2 51.58(6)
C13 Sc1 Sc2 51.44(6)
C19 Sc1 Sc2 109.03(7)
C17 Sc1 Sc2 50.05(7)
C14 Sc1 Sc2 126.23(7)
C1 Sc1 Sc2 128.38(10)
Al1 Sc1 Sc2 88.42(3)
Al4 Sc1 Sc2 90.533(19)
Sc3 Sc1 Sc2 59.095(14)
C2 Sc1 H141 156.3(7)
C13 Sc1 H141 101.3(7)
C19 Sc1 H141 120.6(7)
C17 Sc1 H141 77.6(7)
C14 Sc1 H141 22.4(7)
C1 Sc1 H141 79.3(7)
Al1 Sc1 H141 119.4(7)
Al4 Sc1 H141 59.9(7)
Sc3 Sc1 H141 147.7(7)
Sc2 Sc1 H141 120.0(7)
C2 Sc1 H171 85.5(7)
C13 Sc1 H171 104.5(8)
C19 Sc1 H171 164.6(7)
C17 Sc1 H171 22.2(7)
C14 Sc1 H171 92.8(7)
C1 Sc1 H171 75.8(8)
Al1 Sc1 H171 73.0(7)
Al4 Sc1 H171 105.2(7)
Sc3 Sc1 H171 125.9(7)
Sc2 Sc1 H171 68.3(7)
H141 Sc1 H171 71.3(10)
C18 Sc2 C17 161.06(9)
C18 Sc2 C6 101.15(10)
C17 Sc2 C6 92.07(9)
C18 Sc2 C5 92.91(11)
C17 Sc2 C5 100.92(12)
C6 Sc2 C5 88.92(10)
C18 Sc2 C13 84.83(9)
C17 Sc2 C13 80.88(8)
C6 Sc2 C13 93.36(8)
C5 Sc2 C13 177.06(9)
C18 Sc2 C2 85.64(10)
C17 Sc2 C2 80.67(9)
C6 Sc2 C2 172.65(9)
C5 Sc2 C2 93.59(10)
C13 Sc2 C2 84.38(8)
C18 Sc2 Al2 101.13(7)
C17 Sc2 Al2 97.80(7)
C6 Sc2 Al2 44.31(6)
C5 Sc2 Al2 44.64(8)
C13 Sc2 Al2 137.67(6)
C2 Sc2 Al2 137.53(7)
C18 Sc2 Sc3 50.28(7)
C17 Sc2 Sc3 110.79(6)
C6 Sc2 Sc3 130.33(7)
C5 Sc2 Sc3 126.19(7)
C13 Sc2 Sc3 50.87(5)
C2 Sc2 Sc3 52.59(6)
Al2 Sc2 Sc3 151.40(3)
C18 Sc2 Sc1 110.62(7)
C17 Sc2 Sc1 50.45(6)
C6 Sc2 Sc1 125.43(6)
C5 Sc2 Sc1 130.60(9)
C13 Sc2 Sc1 49.00(5)
C2 Sc2 Sc1 48.42(7)
Al2 Sc2 Sc1 148.25(3)
Sc3 Sc2 Sc1 60.346(14)
C18 Sc2 H22 86.6(7)
C17 Sc2 H22 85.7(7)
C6 Sc2 H22 159.1(8)
C5 Sc2 H22 71.2(8)
C13 Sc2 H22 106.7(8)
C2 Sc2 H22 22.4(8)
Al2 Sc2 H22 115.4(8)
Sc3 Sc2 H22 69.2(8)
Sc1 Sc2 H22 67.8(8)
C18 Sc2 H132 90.0(7)
C17 Sc2 H132 81.5(6)
C6 Sc2 H132 71.2(7)
C5 Sc2 H132 160.1(7)
C13 Sc2 H132 22.2(7)
C2 Sc2 H132 106.3(7)
Al2 Sc2 H132 115.5(7)
Sc3 Sc2 H132 69.7(7)
Sc1 Sc2 H132 65.9(7)
H22 Sc2 H132 128.7(10)
C18 Sc2 H172 171.6(7)
C17 Sc2 H172 22.6(8)
C6 Sc2 H172 83.3(7)
C5 Sc2 H172 80.0(8)
C13 Sc2 H172 102.1(8)
C2 Sc2 H172 90.3(7)
Al2 Sc2 H172 77.0(8)
Sc3 Sc2 H172 131.4(8)
Sc1 Sc2 H172 71.6(8)
H22 Sc2 H172 86.9(10)
H132 Sc2 H172 98.2(10)
C18 Sc2 H182 22.0(8)
C17 Sc2 H182 171.0(8)
C6 Sc2 H182 80.7(8)
C5 Sc2 H182 84.4(7)
C13 Sc2 H182 94.1(7)
C2 Sc2 H182 106.4(8)
Al2 Sc2 H182 80.8(8)
Sc3 Sc2 H182 70.8(8)
Sc1 Sc2 H182 130.5(8)
H22 Sc2 H182 102.9(11)
H132 Sc2 H182 91.1(10)
H172 Sc2 H182 157.8(11)
C18 Sc3 C19 161.24(10)
C18 Sc3 C13 86.05(9)
C19 Sc3 C13 82.69(9)
C18 Sc3 C9 93.63(13)
C19 Sc3 C9 97.33(14)
C13 Sc3 C9 178.83(10)
C18 Sc3 C10 99.41(11)
C19 Sc3 C10 96.03(10)
C13 Sc3 C10 92.53(8)
C9 Sc3 C10 88.63(10)
C18 Sc3 C2 85.29(10)
C19 Sc3 C2 78.73(10)
C13 Sc3 C2 84.37(8)
C9 Sc3 C2 94.49(10)
C10 Sc3 C2 174.20(10)
C18 Sc3 Al3 99.05(7)
C19 Sc3 Al3 99.44(7)
C13 Sc3 Al3 136.75(6)
C9 Sc3 Al3 44.42(8)
C10 Sc3 Al3 44.21(6)
C2 Sc3 Al3 138.69(6)
C18 Sc3 Sc2 50.87(7)
C19 Sc3 Sc2 110.65(7)
C13 Sc3 Sc2 51.91(6)
C9 Sc3 Sc2 127.10(9)
C10 Sc3 Sc2 129.48(7)
C2 Sc3 Sc2 51.54(6)
Al3 Sc3 Sc2 149.90(2)
C18 Sc3 Sc1 111.42(7)
C19 Sc3 Sc1 50.16(7)
C13 Sc3 Sc1 49.25(5)
C9 Sc3 Sc1 129.97(11)
C10 Sc3 Sc1 126.16(7)
C2 Sc3 Sc1 48.36(7)
Al3 Sc3 Sc1 149.53(2)
Sc2 Sc3 Sc1 60.559(14)
C18 Sc3 H21 91.5(7)
C19 Sc3 H21 77.0(7)
C13 Sc3 H21 104.5(7)
C9 Sc3 H21 74.4(8)
C10 Sc3 H21 160.4(8)
C2 Sc3 H21 20.7(7)
Al3 Sc3 H21 118.1(8)
Sc2 Sc3 H21 69.8(8)
Sc1 Sc3 H21 62.9(7)
C18 Sc3 H92 74.1(10)
C19 Sc3 H92 112.7(9)
C13 Sc3 H92 156.6(10)
C9 Sc3 H92 22.5(10)
C10 Sc3 H92 102.7(9)
C2 Sc3 H92 81.8(9)
Al3 Sc3 H92 60.6(10)
Sc2 Sc3 H92 105.0(10)
Sc1 Sc3 H92 127.2(9)
H21 Sc3 H92 64.6(12)
C18 Sc3 H131 89.7(6)
C19 Sc3 H131 85.8(6)
C13 Sc3 H131 22.9(7)
C9 Sc3 H131 158.3(7)
C10 Sc3 H131 69.6(7)
C2 Sc3 H131 107.2(7)
Al3 Sc3 H131 113.9(7)
Sc2 Sc3 H131 70.5(7)
Sc1 Sc3 H131 67.6(7)
H21 Sc3 H131 127.1(10)
H92 Sc3 H131 161.0(11)
C18 Sc3 H181 22.1(8)
C19 Sc3 H181 170.9(8)
C13 Sc3 H181 91.0(8)
C9 Sc3 H181 89.2(8)
C10 Sc3 H181 77.6(9)
C2 Sc3 H181 107.3(8)
Al3 Sc3 H181 80.7(8)
Sc2 Sc3 H181 69.7(8)
Sc1 Sc3 H181 128.9(8)
H21 Sc3 H181 111.1(11)
H92 Sc3 H181 75.4(12)
H131 Sc3 H181 85.9(10)
C18 Sc3 H191 176.4(9)
C19 Sc3 H191 22.3(9)
C13 Sc3 H191 96.7(8)
C9 Sc3 H191 83.7(8)
C10 Sc3 H191 78.2(9)
C2 Sc3 H191 97.3(9)
Al3 Sc3 H191 77.3(9)
Sc2 Sc3 H191 132.7(9)
Sc1 Sc3 H191 72.2(9)
H21 Sc3 H191 90.1(11)
H92 Sc3 H191 103.7(13)
H131 Sc3 H191 92.0(10)
H181 Sc3 H191 154.9(12)
C25 Sc4 C20 88.98(8)
C25 Sc4 C37 84.85(9)
C20 Sc4 C37 81.23(9)
C25 Sc4 C36 81.93(9)
C20 Sc4 C36 82.72(9)
C37 Sc4 C36 159.33(9)
C25 Sc4 C23 177.23(10)
C20 Sc4 C23 90.25(10)
C37 Sc4 C23 97.66(10)
C36 Sc4 C23 95.34(11)
C25 Sc4 C24 89.25(10)
C20 Sc4 C24 177.90(10)
C37 Sc4 C24 97.49(10)
C36 Sc4 C24 98.15(10)
C23 Sc4 C24 91.57(12)
C25 Sc4 Al5 134.33(6)
C20 Sc4 Al5 45.37(6)
C37 Sc4 Al5 88.52(7)
C36 Sc4 Al5 89.42(7)
C23 Sc4 Al5 44.89(8)
C24 Sc4 Al5 136.42(9)
C25 Sc4 Al6 45.22(6)
C20 Sc4 Al6 133.80(6)
C37 Sc4 Al6 87.71(7)
C36 Sc4 Al6 94.11(7)
C23 Sc4 Al6 135.80(8)
C24 Sc4 Al6 44.31(9)
Al5 Sc4 Al6 176.23(3)
C25 Sc4 Sc5 51.50(6)
C20 Sc4 Sc5 52.31(6)
C37 Sc4 Sc5 50.16(6)
C36 Sc4 Sc5 109.33(7)
C23 Sc4 Sc5 129.57(8)
C24 Sc4 Sc5 125.60(8)
Al5 Sc4 Sc5 90.89(2)
Al6 Sc4 Sc5 86.69(2)
C25 Sc4 Sc6 51.46(5)
C20 Sc4 Sc6 51.58(6)
C37 Sc4 Sc6 109.47(7)
C36 Sc4 Sc6 49.93(7)
C23 Sc4 Sc6 126.26(9)
C24 Sc4 Sc6 127.72(9)
Al5 Sc4 Sc6 89.38(2)
Al6 Sc4 Sc6 91.88(2)
Sc5 Sc4 Sc6 59.407(14)
C25 Sc4 H361 82.2(8)
C20 Sc4 H361 106.2(8)
C37 Sc4 H361 164.9(8)
C36 Sc4 H361 23.5(8)
C23 Sc4 H361 95.4(8)
C24 Sc4 H361 74.6(9)
Al5 Sc4 H361 106.1(8)
Al6 Sc4 H361 77.7(8)
Sc5 Sc4 H361 124.2(8)
Sc6 Sc4 H361 67.9(8)
C37 Sc5 C38 160.70(10)
C37 Sc5 C29A 102.5(3)
C38 Sc5 C29A 87.3(3)
C37 Sc5 C28 95.45(10)
C38 Sc5 C28 101.17(11)
C29A Sc5 C28 90.2(2)
C37 Sc5 C25 82.98(9)
C38 Sc5 C25 86.46(9)
C29A Sc5 C25 173.5(3)
C28 Sc5 C25 92.76(8)
C37 Sc5 C29 89.3(2)
C38 Sc5 C29 100.8(3)
C28 Sc5 C29 88.4(2)
C25 Sc5 C29 172.3(2)
C37 Sc5 C20 78.89(9)
C38 Sc5 C20 84.10(9)
C29A Sc5 C20 92.9(2)
C28 Sc5 C20 174.02(10)
C25 Sc5 C20 84.69(8)
C29 Sc5 C20 93.5(2)
C37 Sc5 Al7 97.06(7)
C38 Sc5 Al7 101.67(7)
C29A Sc5 Al7 46.3(2)
C28 Sc5 Al7 44.38(6)
C25 Sc5 Al7 137.10(6)
C29 Sc5 Al7 44.23(19)
C20 Sc5 Al7 137.69(6)
C37 Sc5 Sc6 110.64(6)
C38 Sc5 Sc6 50.64(7)
C29A Sc5 Sc6 122.3(3)
C28 Sc5 Sc6 130.05(7)
C25 Sc5 Sc6 51.71(5)
C29 Sc5 Sc6 131.8(2)
C20 Sc5 Sc6 51.66(5)
Al7 Sc5 Sc6 152.28(2)
C37 Sc5 Sc4 50.00(6)
C38 Sc5 Sc4 111.35(7)
C29A Sc5 Sc4 132.4(2)
C28 Sc5 Sc4 125.49(7)
C25 Sc5 Sc4 49.17(6)
C29 Sc5 Sc4 124.6(2)
C20 Sc5 Sc4 49.13(6)
Al7 Sc5 Sc4 146.98(2)
Sc6 Sc5 Sc4 60.737(14)
C37 Sc5 H201 80.8(7)
C38 Sc5 H201 87.3(7)
C29A Sc5 H201 69.5(8)
C28 Sc5 H201 157.7(7)
C25 Sc5 H201 108.4(7)
C29 Sc5 H201 69.7(7)
C20 Sc5 H201 23.8(7)
Al7 Sc5 H201 113.9(7)
Sc6 Sc5 H201 70.9(7)
Sc4 Sc5 H201 68.2(7)
C37 Sc5 H251 92.0(7)
C38 Sc5 H251 84.9(7)
C29A Sc5 H251 155.9(8)
C28 Sc5 H251 69.1(7)
C25 Sc5 H251 24.6(7)
C29 Sc5 H251 157.5(8)
C20 Sc5 H251 108.9(7)
Al7 Sc5 H251 113.4(7)
Sc6 Sc5 H251 68.2(7)
Sc4 Sc5 H251 71.6(7)
H201 Sc5 H251 132.7(10)
C37 Sc5 H373 22.9(9)
C38 Sc5 H373 171.6(9)
C29A Sc5 H373 84.6(10)
C28 Sc5 H373 81.3(9)
C25 Sc5 H373 101.5(9)
C29 Sc5 H373 71.1(10)
C20 Sc5 H373 93.9(9)
Al7 Sc5 H373 74.3(10)
Sc6 Sc5 H373 133.2(10)
Sc4 Sc5 H373 72.8(10)
H201 Sc5 H373 87.6(11)
H251 Sc5 H373 103.5(11)
C37 Sc5 H382 173.3(9)
C38 Sc5 H382 20.9(9)
C29A Sc5 H382 83.0(9)
C28 Sc5 H382 80.7(9)
C25 Sc5 H382 91.8(9)
C29 Sc5 H382 96.0(9)
C20 Sc5 H382 104.7(9)
Al7 Sc5 H382 84.0(9)
Sc6 Sc5 H382 68.6(9)
Sc4 Sc5 H382 128.4(9)
H201 Sc5 H382 104.8(11)
H251 Sc5 H382 81.6(11)
H373 Sc5 H382 158.1(13)
C37 Sc5 H291 105.8(12)
C38 Sc5 H291 80.2(9)
C28 Sc5 H291 102.7(13)
C25 Sc5 H291 161.2(7)
C29 Sc5 H291 23.2(5)
C20 Sc5 H291 80.9(14)
Al7 Sc5 H291 59.5(11)
Sc6 Sc5 H291 109.5(7)
Sc4 Sc5 H291 124.6(16)
H201 Sc5 H291 58.1(16)
H251 Sc5 H291 161.3(16)
H373 Sc5 H291 91.4(13)
H382 Sc5 H291 80.5(15)
C36 Sc6 C38 160.22(9)
C36 Sc6 C32 93.94(10)
C38 Sc6 C32 100.20(10)
C36 Sc6 C33A 105.2(4)
C38 Sc6 C33A 89.4(4)
C32 Sc6 C33A 87.1(3)
C36 Sc6 C25 79.87(9)
C38 Sc6 C25 86.04(9)
C32 Sc6 C25 173.74(10)
C33A Sc6 C25 93.6(3)
C36 Sc6 C20 80.62(8)
C38 Sc6 C20 84.31(9)
C32 Sc6 C20 95.39(9)
C33A Sc6 C20 173.5(4)
C25 Sc6 C20 84.60(7)
C36 Sc6 C33 93.8(3)
C38 Sc6 C33 99.8(3)
C32 Sc6 C33 90.4(3)
C25 Sc6 C33 89.1(3)
C20 Sc6 C33 172.2(3)
C36 Sc6 Al8 103.14(6)
C38 Sc6 Al8 96.65(7)
C32 Sc6 Al8 44.61(8)
C33A Sc6 Al8 42.5(3)
C25 Sc6 Al8 135.70(6)
C20 Sc6 Al8 139.70(6)
C33 Sc6 Al8 46.8(3)
C36 Sc6 Sc5 109.68(6)
C38 Sc6 Sc5 50.57(7)
C32 Sc6 Sc5 133.00(7)
C33A Sc6 Sc5 122.3(3)
C25 Sc6 Sc5 51.23(5)
C20 Sc6 Sc5 52.01(5)
C33 Sc6 Sc5 126.2(3)
Al8 Sc6 Sc5 147.07(2)
C36 Sc6 Sc4 49.83(6)
C38 Sc6 Sc4 110.40(7)
C32 Sc6 Sc4 127.37(8)
C33A Sc6 Sc4 133.2(4)
C25 Sc6 Sc4 48.70(6)
C20 Sc6 Sc4 48.79(6)
C33 Sc6 Sc4 123.4(3)
Al8 Sc6 Sc4 152.92(2)
Sc5 Sc6 Sc4 59.856(14)
C36 Sc6 H202 84.3(6)
C38 Sc6 H202 87.2(7)
C32 Sc6 H202 71.3(7)
C33A Sc6 H202 157.1(8)
C25 Sc6 H202 108.7(7)
C20 Sc6 H202 24.2(7)
C33 Sc6 H202 161.4(7)
Al8 Sc6 H202 115.6(7)
Sc5 Sc6 H202 71.4(7)
Sc4 Sc6 H202 68.7(7)
C36 Sc6 H252 76.7(7)
C38 Sc6 H252 95.6(7)
C32 Sc6 H252 153.8(7)
C33A Sc6 H252 72.3(8)
C25 Sc6 H252 23.5(7)
C20 Sc6 H252 106.9(7)
C33 Sc6 H252 66.3(8)
Al8 Sc6 H252 113.1(7)
Sc5 Sc6 H252 72.9(7)
Sc4 Sc6 H252 64.1(7)
H202 Sc6 H252 130.6(10)
C36 Sc6 H322 72.1(8)
C38 Sc6 H322 118.7(7)
C32 Sc6 H322 23.8(7)
C33A Sc6 H322 101.6(8)
C25 Sc6 H322 150.7(8)
C20 Sc6 H322 82.8(7)
C33 Sc6 H322 100.8(7)
Al8 Sc6 H322 61.4(7)
Sc5 Sc6 H322 132.0(7)
Sc4 Sc6 H322 104.5(8)
H202 Sc6 H322 61.0(10)
H252 Sc6 H322 145.4(10)
C36 Sc6 H363 21.2(9)
C38 Sc6 H363 175.2(9)
C32 Sc6 H363 82.6(9)
C33A Sc6 H363 86.8(10)
C25 Sc6 H363 91.2(9)
C20 Sc6 H363 99.4(9)
C33 Sc6 H363 76.1(9)
Al8 Sc6 H363 82.5(9)
Sc5 Sc6 H363 129.8(9)
Sc4 Sc6 H363 70.4(9)
H202 Sc6 H363 97.5(11)
H252 Sc6 H363 80.4(11)
H322 Sc6 H363 65.1(11)
C36 Sc6 H383 167.7(10)
C38 Sc6 H383 22.8(11)
C32 Sc6 H383 95.0(10)
C33A Sc6 H383 66.8(12)
C25 Sc6 H383 91.0(10)
C20 Sc6 H383 106.9(11)
C33 Sc6 H383 77.6(11)
Al8 Sc6 H383 77.6(11)
Sc5 Sc6 H383 69.7(11)
Sc4 Sc6 H383 128.3(11)
H202 Sc6 H383 106.6(13)
H252 Sc6 H383 91.6(12)
H322 Sc6 H383 117.9(13)
H363 Sc6 H383 153.6(14)
Al2 C7 H7A 109.5
Al2 C7 H7B 109.5
H7A C7 H7B 109.5
Al2 C7 H7C 109.5
H7A C7 H7C 109.5
H7B C7 H7C 109.5
Al1 C4 H4A 109.5
Al1 C4 H4B 109.5
H4A C4 H4B 109.5
Al1 C4 H4C 109.5
H4A C4 H4C 109.5
H4B C4 H4C 109.5
Al1 C3 H3A 109.5
Al1 C3 H3B 109.5
H3A C3 H3B 109.5
Al1 C3 H3C 109.5
H3A C3 H3C 109.5
H3B C3 H3C 109.5
Al2 C8 H8A 109.5
Al2 C8 H8B 109.5
H8A C8 H8B 109.5
Al2 C8 H8C 109.5
H8A C8 H8C 109.5
H8B C8 H8C 109.5
Al8 C34 H34A 109.5
Al8 C34 H34B 109.5
H34A C34 H34B 109.5
Al8 C34 H34C 109.5
H34A C34 H34C 109.5
H34B C34 H34C 109.5
Al8 C33 Sc6 77.7(4)
Al8 C33 H331 90(3)
Sc6 C33 H331 166(4)
Al8 C33 H332 129(3)
Sc6 C33 H332 82(2)
H331 C33 H332 102(4)
Al8 C33 H333 128(4)
Sc6 C33 H333 93(4)
H331 C33 H333 99(5)
H332 C33 H333 99(5)
Al7 C29 Sc5 80.9(3)
Al7 C29 H291 118(4)
Sc5 C29 H291 74(4)
Al7 C29 H292 127(3)
Sc5 C29 H292 85(3)
H291 C29 H292 106(5)
Al7 C29 H293 88(3)
Sc5 C29 H293 162(3)
H291 C29 H293 100(4)
H292 C29 H293 112(4)
Al3 C12 H12A 109.5
Al3 C12 H12B 109.5
H12A C12 H12B 109.5
Al3 C12 H12C 109.5
H12A C12 H12C 109.5
H12B C12 H12C 109.5
Al2 C7A H7A1 109.5
Al2 C7A H7A2 109.5
H7A1 C7A H7A2 109.5
Al2 C7A H7A3 109.5
H7A1 C7A H7A3 109.5
H7A2 C7A H7A3 109.5
Al1 C4A H4AA 109.5
Al1 C4A H4AB 109.5
H4AA C4A H4AB 109.5
Al1 C4A H4AC 109.5
H4AA C4A H4AC 109.5
H4AB C4A H4AC 109.5
Al1 C3A H3AA 109.5
Al1 C3A H3AB 109.5
H3AA C3A H3AB 109.5
Al1 C3A H3AC 109.5
H3AA C3A H3AC 109.5
H3AB C3A H3AC 109.5
Al2 C8A H8AA 109.5
Al2 C8A H8AB 109.5
H8AA C8A H8AB 109.5
Al2 C8A H8AC 109.5
H8AA C8A H8AC 109.5
H8AB C8A H8AC 109.5
Al8 C34A H34D 109.5
Al8 C34A H34E 109.5
H34D C34A H34E 109.5
Al8 C34A H34F 109.5
H34D C34A H34F 109.5
H34E C34A H34F 109.5
Al8 C33A Sc6 83.7(4)
Al8 C33A H334 126(4)
Sc6 C33A H334 83(3)
Al8 C33A H335 80(3)
Sc6 C33A H335 162(3)
H334 C33A H335 100(4)
Al8 C33A H336 108(6)
Sc6 C33A H336 83(6)
H334 C33A H336 122(7)
H335 C33A H336 110(6)
Sc5 C29A H29D 109.5
Sc5 C29A H29E 109.5
H29D C29A H29E 109.5
Sc5 C29A H29F 109.5
H29D C29A H29F 109.5
H29E C29A H29F 109.5
Al3 C12A H12D 109.5
Al3 C12A H12E 109.5
H12D C12A H12E 109.5
Al3 C12A H12F 109.5
H12D C12A H12F 109.5
H12E C12A H12F 109.5

loop_
_geom_bond_atom_site_label_1
_geom_bond_atom_site_label_2
_geom_bond_distance
C1 Al1 2.092(4)
C1 Sc1 2.393(3)
C1 H11 0.87(4)
C1 H12 0.94(3)
C1 H13 0.96(3)
C2 Al1 2.102(3)
C2 Sc1 2.298(3)
C2 Sc2 2.407(2)
C2 Sc3 2.442(2)
C2 H21 0.86(3)
C2 H22 0.92(3)
C5 Al2 2.082(3)
C5 Sc2 2.399(3)
C5 H51 0.92(4)
C5 H52 0.94(3)
C5 H53 0.99(3)
C6 Al2 2.065(3)
C6 Sc2 2.376(2)
C6 H61 0.97(3)
C6 H62 0.90(3)
C6 H63 0.98(3)
C9 Al3 2.076(3)
C9 Sc3 2.392(3)
C9 H91 0.93(4)
C9 H92 0.94(4)
C9 H93 0.81(3)
C10 Al3 2.071(3)
C10 Sc3 2.414(3)
C10 H101 0.94(4)
C10 H102 0.94(3)
C10 H103 0.93(3)
C11 Al3 1.944(3)
C11 H11A 0.9800
C11 H11B 0.9800
C11 H11C 0.9800
C13 Al4 2.096(2)
C13 Sc1 2.322(2)
C13 Sc3 2.371(2)
C13 Sc2 2.406(2)
C13 H131 0.92(3)
C13 H132 0.91(3)
C14 Al4 2.080(3)
C14 Sc1 2.389(3)
C14 H141 0.93(3)
C14 H142 0.93(3)
C14 H143 0.96(3)
C15 Al4 1.959(3)
C15 H15A 0.9800
C15 H15B 0.9800
C15 H15C 0.9800
C16 Al4 1.962(3)
C16 H16A 0.9800
C16 H16B 0.9800
C16 H16C 0.9800
C17 Sc2 2.359(3)
C17 Sc1 2.373(2)
C17 H171 0.92(3)
C17 H172 0.92(3)
C17 H173 0.94(3)
C18 Sc3 2.337(3)
C18 Sc2 2.357(3)
C18 H181 0.90(3)
C18 H182 0.89(3)
C18 H183 0.94(3)
C19 Sc3 2.350(3)
C19 Sc1 2.355(3)
C19 H191 0.91(4)
C19 H192 0.93(3)
C19 H193 0.95(3)
C20 Al5 2.091(2)
C20 Sc4 2.316(2)
C20 Sc6 2.412(2)
C20 Sc5 2.424(2)
C20 H201 0.98(3)
C20 H202 0.99(3)
C21 Al5 1.976(3)
C21 H21A 0.9800
C21 H21B 0.9800
C21 H21C 0.9800
C22 Al5 1.973(3)
C22 H22A 0.9800
C22 H22B 0.9800
C22 H22C 0.9800
C23 Al5 2.084(3)
C23 Sc4 2.402(3)
C23 H231 1.00(3)
C23 H232 1.02(4)
C23 H233 0.94(4)
C24 Al6 2.072(4)
C24 Sc4 2.408(3)
C24 H241 0.97(4)
C24 H242 0.91(4)
C24 H243 0.92(3)
C25 Al6 2.096(2)
C25 Sc4 2.312(2)
C25 Sc5 2.391(2)
C25 Sc6 2.407(2)
C25 H251 1.00(3)
C25 H252 0.96(3)
C26 Al6 1.967(3)
C26 H26A 0.9800
C26 H26B 0.9800
C26 H26C 0.9800
C27 Al6 1.968(3)
C27 H27A 0.9800
C27 H27B 0.9800
C27 H27C 0.9800
C28 Al7 2.064(3)
C28 Sc5 2.376(3)
C28 H283 0.95(3)
C28 H282 0.94(3)
C28 H281 0.97(3)
C30 Al7 1.956(3)
C30 H30A 0.9800
C30 H30B 0.9800
C30 H30C 0.9800
C31 Al7 1.949(3)
C31 H31A 0.9800
C31 H31B 0.9800
C31 H31C 0.9800
C32 Al8 2.078(3)
C32 Sc6 2.373(3)
C32 H323 0.98(4)
C32 H322 0.99(3)
C32 H321 0.97(3)
C35 Al8 1.947(3)
C35 H35A 0.9800
C35 H35B 0.9800
C35 H35C 0.9800
C36 Sc4 2.348(3)
C36 Sc6 2.352(3)
C36 H363 0.86(4)
C36 H362 0.94(3)
C36 H361 0.96(3)
C37 Sc4 2.336(3)
C37 Sc5 2.342(3)
C37 H373 0.92(4)
C37 H372 0.89(3)
C37 H371 0.94(4)
C38 Sc5 2.353(3)
C38 Sc6 2.356(3)
C38 H383 0.94(5)
C38 H382 0.87(4)
C38 H381 0.88(4)
Al1 C4A 1.955(8)
Al1 C3 1.976(7)
Al1 C3A 2.014(7)
Al1 C4 2.027(10)
Al1 Sc1 2.9084(9)
Al2 C8 1.719(7)
Al2 C7A 1.802(7)
Al2 C7 2.176(8)
Al2 C8A 2.226(9)
Al2 Sc2 2.9286(9)
Al3 C12A 1.956(8)
Al3 C12 1.984(6)
Al3 Sc3 2.9368(8)
Al4 Sc1 2.9154(8)
Al5 Sc4 2.9138(8)
Al6 Sc4 2.9329(9)
Al7 C29 2.064(8)
Al7 Sc5 2.9221(8)
Al8 C34A 1.967(7)
Al8 C33A 1.991(12)
Al8 C34 2.000(8)
Al8 C33 2.186(12)
Al8 Sc6 2.9305(8)
Sc1 Sc3 3.0191(6)
Sc1 Sc2 3.0255(6)
Sc1 H141 2.42(3)
Sc1 H171 2.40(3)
Sc2 Sc3 2.9809(6)
Sc2 H22 2.26(3)
Sc2 H132 2.26(3)
Sc2 H172 2.33(3)
Sc2 H182 2.30(3)
Sc3 H21 2.28(3)
Sc3 H92 2.40(4)
Sc3 H131 2.24(2)
Sc3 H181 2.36(3)
Sc3 H191 2.35(3)
Sc4 Sc5 3.0023(6)
Sc4 Sc6 3.0288(6)
Sc4 H361 2.39(3)
Sc5 C29A 2.354(9)
Sc5 C29 2.419(8)
Sc5 Sc6 2.9886(6)
Sc5 H201 2.26(3)
Sc5 H251 2.31(3)
Sc5 H373 2.28(3)
Sc5 H382 2.43(4)
Sc5 H291 2.34(6)
Sc6 C33A 2.380(11)
Sc6 C33 2.471(10)
Sc6 H202 2.26(3)
Sc6 H252 2.27(3)
Sc6 H322 2.42(3)
Sc6 H363 2.32(3)
Sc6 H383 2.38(4)
C7 H7A 0.9800
C7 H7B 0.9800
C7 H7C 0.9800
C4 H4A 0.9800
C4 H4B 0.9800
C4 H4C 0.9800
C3 H3A 0.9800
C3 H3B 0.9800
C3 H3C 0.9800
C8 H8A 0.9800
C8 H8B 0.9800
C8 H8C 0.9800
C34 H34A 0.9800
C34 H34B 0.9800
C34 H34C 0.9800
C33 H331 0.85(6)
C33 H332 1.04(5)
C33 H333 0.97(5)
C29 H291 0.96(2)
C29 H292 0.93(5)
C29 H293 1.02(5)
C12 H12A 0.9800
C12 H12B 0.9800
C12 H12C 0.9800
C7A H7A1 0.9800
C7A H7A2 0.9800
C7A H7A3 0.9800
C4A H4AA 0.9800
C4A H4AB 0.9800
C4A H4AC 0.9800
C3A H3AA 0.9800
C3A H3AB 0.9800
C3A H3AC 0.9800
C8A H8AA 0.9800
C8A H8AB 0.9800
C8A H8AC 0.9800
C34A H34D 0.9800
C34A H34E 0.9800
C34A H34F 0.9800
C33A H334 1.01(6)
C33A H335 1.04(5)
C33A H336 0.96(2)
C29A H29D 0.9800
C29A H29E 0.9800
C29A H29F 0.9800
C12A H12D 0.9800
C12A H12E 0.9800
C12A H12F 0.9800
